data_7112056
loop_
_publ_author_name
'Sangram S. Kale'
'Shrikant M. Kunjir'
'Rupesh L. Gawade'
'Vedavati G. Puranik'
'P. R. Rajamohanan'
'Gangadhar J. Sanjayan'

_publ_section_title
;
 Conformational modulation of peptide secondary structures using
 beta-aminobenzenesulfonic acid
;
_journal_name_full Chem.Commun.
_journal_page_first 2886
_journal_paper_doi 10.1039/c3cc48850k
_journal_volume 50
_journal_year 2014
_chemical_formula_moiety 'C29 H40 N8 O9 S2'
_chemical_formula_sum 'C29 H40 N8 O9 S2'
_chemical_formula_weight 708.81
_chemical_melting_point 417.1(10)
_chemical_name_common Foldamer
_chemical_name_systematic
;
?
;
_space_group_IT_number 2
_symmetry_cell_setting triclinic
_symmetry_space_group_name_Hall '-P 1'
_symmetry_space_group_name_H-M 'P -1'
_atom_sites_solution_hydrogens geom
_atom_sites_solution_primary direct
_atom_sites_solution_secondary difmap
_audit_creation_method SHELXL-97
_cell_angle_alpha 100.6040(6)
_cell_angle_beta 104.6830(6)
_cell_angle_gamma 92.1230(7)
_cell_formula_units_Z 2
_cell_length_a 11.0060(1)
_cell_length_b 12.6495(2)
_cell_length_c 13.3854(2)
_cell_measurement_reflns_used 9936
_cell_measurement_temperature 296(2)
_cell_measurement_theta_max 28.19
_cell_measurement_theta_min 2.42
_cell_volume 1765.00(4)
_computing_cell_refinement 'Bruker SAINT'
_computing_data_collection 'Bruker APEX2'
_computing_data_reduction 'Bruker SAINT'
_computing_molecular_graphics 'Bruker SHELXTL,PyMOL and PLATON'
_computing_publication_material 'Bruker SHELXTL'
_computing_structure_refinement 'SHELXL-97 (Sheldrick, 2008)'
_computing_structure_solution 'SHELXS-97 (Sheldrick, 2008)'
_diffrn_ambient_temperature 296(2)
_diffrn_measured_fraction_theta_full 0.999
_diffrn_measured_fraction_theta_max 0.999
_diffrn_measurement_device_type 'Bruker APEX-II CCD'
_diffrn_measurement_method '\f and \w scans'
_diffrn_radiation_monochromator graphite
_diffrn_radiation_source 'fine-focus sealed tube'
_diffrn_radiation_type MoK\a
_diffrn_radiation_wavelength 0.71073
_diffrn_reflns_av_R_equivalents 0.0300
_diffrn_reflns_av_sigmaI/netI 0.0250
_diffrn_reflns_limit_h_max 13
_diffrn_reflns_limit_h_min -12
_diffrn_reflns_limit_k_max 15
_diffrn_reflns_limit_k_min -15
_diffrn_reflns_limit_l_max 15
_diffrn_reflns_limit_l_min -15
_diffrn_reflns_number 24792
_diffrn_reflns_theta_full 25.00
_diffrn_reflns_theta_max 25.00
_diffrn_reflns_theta_min 1.61
_exptl_absorpt_coefficient_mu 0.212
_exptl_absorpt_correction_T_max 0.9669
_exptl_absorpt_correction_T_min 0.9200
_exptl_absorpt_correction_type multi-scan
_exptl_absorpt_process_details 'Bruker SADABS'
_exptl_crystal_colour colourless
_exptl_crystal_density_diffrn 1.334
_exptl_crystal_density_method 'not measured'
_exptl_crystal_description needle
_exptl_crystal_F_000 748
_exptl_crystal_size_max 0.40
_exptl_crystal_size_mid 0.22
_exptl_crystal_size_min 0.16
_refine_diff_density_max 0.321
_refine_diff_density_min -0.281
_refine_diff_density_rms 0.039
_refine_ls_extinction_method none
_refine_ls_goodness_of_fit_ref 1.002
_refine_ls_hydrogen_treatment riding
_refine_ls_matrix_type full
_refine_ls_number_parameters 442
_refine_ls_number_reflns 6201
_refine_ls_number_restraints 0
_refine_ls_restrained_S_all 1.002
_refine_ls_R_factor_all 0.0533
_refine_ls_R_factor_gt 0.0427
_refine_ls_shift/su_max 0.001
_refine_ls_shift/su_mean 0.000
_refine_ls_structure_factor_coef Fsqd
_refine_ls_weighting_details 'calc w=1/[\s^2^(Fo^2^)+(0.0707P)^2^+0.6396P] where P=(Fo^2^+2Fc^2^)/3'
_refine_ls_weighting_scheme calc
_refine_ls_wR_factor_gt 0.1186
_refine_ls_wR_factor_ref 0.1293
_reflns_number_gt 5047
_reflns_number_total 6201
_reflns_threshold_expression >2sigma(I)
_cod_data_source_file c3cc48850k.txt
_cod_data_source_block C29H40N8O9S2compound2a
_cod_depositor_comments
;
The following automatic conversions were performed:

'_chemical_melting_point' value '143-145 degree centigrade' was
changed to '417.1(10)' - it was converted from degrees Celsius(C) to
Kelvins(K), the average value was taken and precision was estimated.

Automatic conversion script
Id: cif_fix_values 2281 2013-09-26 08:29:07Z andrius 
;
_cod_original_sg_symbol_H-M P-1
_cod_database_code 7112056

loop_
_symmetry_equiv_pos_as_xyz
'x, y, z'
'-x, -y, -z'

loop_
_atom_site_label
_atom_site_type_symbol
_atom_site_fract_x
_atom_site_fract_y
_atom_site_fract_z
_atom_site_U_iso_or_equiv
_atom_site_adp_type
_atom_site_occupancy
_atom_site_symmetry_multiplicity
_atom_site_calc_flag
_atom_site_refinement_flags
S1 S 0.48143(5) 0.84853(5) 0.68982(4) 0.05641(17) Uani 1 1 d .
S2 S 0.98134(5) 0.77444(4) 0.81110(4) 0.04615(15) Uani 1 1 d .
O1 O 0.5165(2) 0.7300(3) 0.3223(2) 0.1391(12) Uani 1 1 d .
O2 O 0.55181(15) 0.94610(14) 0.69007(12) 0.0668(4) Uani 1 1 d .
O3 O 0.42338(16) 0.84510(17) 0.77363(13) 0.0759(5) Uani 1 1 d .
O4 O 0.72691(13) 0.59168(12) 0.85228(13) 0.0573(4) Uani 1 1 d .
O5 O 0.84963(16) 0.76012(15) 1.14544(12) 0.0687(5) Uani 1 1 d .
O6 O 1.06529(15) 0.79314(14) 0.74999(13) 0.0655(4) Uani 1 1 d .
O7 O 0.85414(13) 0.80408(12) 0.78106(11) 0.0522(4) Uani 1 1 d .
O8 O 1.28561(17) 0.6322(2) 0.89719(17) 0.0930(6) Uani 1 1 d .
O9 O 1.15496(15) 0.62230(14) 0.99711(14) 0.0688(4) Uani 1 1 d .
N1 N 0.9500(3) 0.9681(3) 0.6109(2) 0.0971(8) Uani 1 1 d .
N2 N 0.8574(2) 0.9195(2) 0.57305(17) 0.0773(6) Uani 1 1 d .
N3 N 0.7555(2) 0.8661(3) 0.54118(18) 0.1148(12) Uani 1 1 d .
N4 N 0.51379(16) 0.84385(16) 0.47255(14) 0.0575(5) Uani 1 1 d .
H4 H 0.5579 0.8953 0.5209 0.069 Uiso 1 1 calc R
N5 N 0.57823(15) 0.75650(16) 0.68482(14) 0.0554(5) Uani 1 1 d .
H5 H 0.6430 0.7738 0.6644 0.066 Uiso 1 1 calc R
N6 N 0.61427(16) 0.72950(15) 0.89598(13) 0.0507(4) Uani 1 1 d .
H6 H 0.5658 0.7756 0.8713 0.061 Uiso 1 1 calc R
N7 N 0.85749(15) 0.81369(13) 0.99389(13) 0.0476(4) Uani 1 1 d .
H7 H 0.8127 0.8171 0.9320 0.057 Uiso 1 1 calc R
N8 N 0.96734(15) 0.64797(13) 0.81159(13) 0.0471(4) Uani 1 1 d .
H8 H 0.8940 0.6213 0.8107 0.057 Uiso 1 1 calc R
C1 C 0.7125(2) 0.8190(2) 0.4284(2) 0.0695(7) Uani 1 1 d .
C2 C 0.7695(4) 0.7132(4) 0.4046(5) 0.163(2) Uani 1 1 d .
H2A H 0.8483 0.7266 0.3888 0.244 Uiso 1 1 calc R
H2B H 0.7128 0.6663 0.3451 0.244 Uiso 1 1 calc R
H2C H 0.7834 0.6795 0.4648 0.244 Uiso 1 1 calc R
C3 C 0.7438(4) 0.8946(4) 0.3629(3) 0.1205(14) Uani 1 1 d .
H3A H 0.7132 0.9633 0.3827 0.181 Uiso 1 1 calc R
H3B H 0.7048 0.8653 0.2898 0.181 Uiso 1 1 calc R
H3C H 0.8336 0.9037 0.3743 0.181 Uiso 1 1 calc R
C4 C 0.5711(2) 0.7926(2) 0.4021(2) 0.0728(7) Uani 1 1 d .
C5 C 0.3886(2) 0.82102(19) 0.47442(17) 0.0552(5) Uani 1 1 d .
C6 C 0.36085(19) 0.81848(19) 0.57018(17) 0.0542(5) Uani 1 1 d .
C7 C 0.2383(2) 0.7969(2) 0.5745(2) 0.0740(7) Uani 1 1 d .
H7A H 0.2202 0.7966 0.6386 0.089 Uiso 1 1 calc R
C8 C 0.1432(2) 0.7758(3) 0.4813(3) 0.0899(9) Uani 1 1 d .
H8A H 0.0606 0.7595 0.4826 0.108 Uiso 1 1 calc R
C9 C 0.1698(3) 0.7788(3) 0.3871(3) 0.0882(9) Uani 1 1 d .
H9 H 0.1048 0.7653 0.3253 0.106 Uiso 1 1 calc R
C10 C 0.2906(2) 0.8015(2) 0.3828(2) 0.0737(7) Uani 1 1 d .
H10 H 0.3071 0.8038 0.3184 0.088 Uiso 1 1 calc R
C11 C 0.57454(19) 0.64731(19) 0.70933(18) 0.0567(6) Uani 1 1 d .
C12 C 0.4398(2) 0.5970(2) 0.6910(2) 0.0758(7) Uani 1 1 d .
H12A H 0.3988 0.6404 0.7372 0.114 Uiso 1 1 calc R
H12B H 0.4426 0.5254 0.7053 0.114 Uiso 1 1 calc R
H12C H 0.3938 0.5939 0.6191 0.114 Uiso 1 1 calc R
C13 C 0.6407(2) 0.5771(2) 0.6380(2) 0.0785(8) Uani 1 1 d .
H13A H 0.5944 0.5712 0.5658 0.118 Uiso 1 1 calc R
H13B H 0.6449 0.5065 0.6548 0.118 Uiso 1 1 calc R
H13C H 0.7245 0.6092 0.6485 0.118 Uiso 1 1 calc R
C14 C 0.64643(18) 0.65305(17) 0.82634(17) 0.0493(5) Uani 1 1 d .
C15 C 0.6549(2) 0.74128(19) 1.01142(16) 0.0536(5) Uani 1 1 d .
C16 C 0.6173(3) 0.6382(3) 1.0446(2) 0.0803(8) Uani 1 1 d .
H16A H 0.5293 0.6171 1.0125 0.121 Uiso 1 1 calc R
H16B H 0.6328 0.6511 1.1199 0.121 Uiso 1 1 calc R
H16C H 0.6661 0.5815 1.0223 0.121 Uiso 1 1 calc R
C17 C 0.5877(3) 0.8357(3) 1.0554(2) 0.0782(8) Uani 1 1 d .
H17A H 0.6169 0.9008 1.0384 0.117 Uiso 1 1 calc R
H17B H 0.6056 0.8438 1.1306 0.117 Uiso 1 1 calc R
H17C H 0.4984 0.8215 1.0248 0.117 Uiso 1 1 calc R
C18 C 0.7978(2) 0.77106(17) 1.05657(16) 0.0492(5) Uani 1 1 d .
C19 C 0.98520(18) 0.85272(15) 1.02015(16) 0.0470(5) Uani 1 1 d .
C20 C 1.05098(18) 0.84441(15) 0.94239(17) 0.0474(5) Uani 1 1 d .
C21 C 1.1754(2) 0.88671(17) 0.9672(2) 0.0578(6) Uani 1 1 d .
H21 H 1.2181 0.8817 0.9150 0.069 Uiso 1 1 calc R
C22 C 1.2360(2) 0.93663(18) 1.0703(2) 0.0661(7) Uani 1 1 d .
H22 H 1.3195 0.9651 1.0874 0.079 Uiso 1 1 calc R
C23 C 1.1724(2) 0.94377(18) 1.1465(2) 0.0658(7) Uani 1 1 d .
H23 H 1.2139 0.9762 1.2156 0.079 Uiso 1 1 calc R
C24 C 1.0483(2) 0.90388(17) 1.12290(18) 0.0588(6) Uani 1 1 d .
H24 H 1.0063 0.9110 1.1756 0.071 Uiso 1 1 calc R
C25 C 1.0663(2) 0.57198(17) 0.81335(19) 0.0554(5) Uani 1 1 d .
C26 C 1.0069(3) 0.46721(19) 0.8285(3) 0.0805(8) Uani 1 1 d .
H26A H 0.9841 0.4798 0.8940 0.121 Uiso 1 1 calc R
H26B H 1.0663 0.4135 0.8294 0.121 Uiso 1 1 calc R
H26C H 0.9329 0.4424 0.7715 0.121 Uiso 1 1 calc R
C27 C 1.1038(3) 0.5548(3) 0.7092(2) 0.0878(9) Uani 1 1 d .
H27A H 1.0299 0.5322 0.6516 0.132 Uiso 1 1 calc R
H27B H 1.1621 0.5002 0.7087 0.132 Uiso 1 1 calc R
H27C H 1.1429 0.6211 0.7022 0.132 Uiso 1 1 calc R
C28 C 1.1825(2) 0.61254(18) 0.9056(2) 0.0564(5) Uani 1 1 d .
C29 C 1.2586(3) 0.6570(2) 1.0919(2) 0.0781(8) Uani 1 1 d .
H29A H 1.3152 0.6012 1.0988 0.117 Uiso 1 1 calc R
H29B H 1.2256 0.6709 1.1525 0.117 Uiso 1 1 calc R
H29C H 1.3031 0.7217 1.0869 0.117 Uiso 1 1 calc R

loop_
_atom_site_aniso_label
_atom_site_aniso_U_11
_atom_site_aniso_U_22
_atom_site_aniso_U_33
_atom_site_aniso_U_23
_atom_site_aniso_U_13
_atom_site_aniso_U_12
S1 0.0436(3) 0.0802(4) 0.0411(3) 0.0079(3) 0.0062(2) 0.0079(3)
S2 0.0437(3) 0.0468(3) 0.0471(3) 0.0109(2) 0.0094(2) 0.0033(2)
O1 0.0766(14) 0.190(3) 0.1040(18) -0.0722(19) 0.0123(13) 0.0052(15)
O2 0.0585(9) 0.0736(11) 0.0539(9) -0.0002(8) -0.0001(7) -0.0048(8)
O3 0.0644(10) 0.1176(15) 0.0547(10) 0.0234(10) 0.0238(8) 0.0322(10)
O4 0.0494(8) 0.0504(8) 0.0729(10) 0.0142(7) 0.0157(7) 0.0075(7)
O5 0.0703(10) 0.0863(12) 0.0463(9) 0.0247(8) 0.0010(8) 0.0101(9)
O6 0.0638(10) 0.0737(10) 0.0666(10) 0.0207(8) 0.0270(8) -0.0012(8)
O7 0.0480(8) 0.0550(8) 0.0487(8) 0.0111(7) 0.0028(6) 0.0100(6)
O8 0.0513(11) 0.1373(19) 0.0924(14) 0.0277(13) 0.0197(10) 0.0045(11)
O9 0.0622(10) 0.0720(11) 0.0685(11) 0.0118(9) 0.0137(8) -0.0027(8)
N1 0.0808(17) 0.117(2) 0.0818(18) 0.0116(15) 0.0092(14) -0.0100(15)
N2 0.0552(13) 0.1176(19) 0.0570(13) 0.0124(13) 0.0145(10) 0.0115(13)
N3 0.0493(13) 0.233(4) 0.0529(14) 0.0163(17) 0.0102(11) -0.0160(17)
N4 0.0499(10) 0.0740(12) 0.0431(10) 0.0048(9) 0.0083(8) -0.0012(9)
N5 0.0373(9) 0.0830(13) 0.0453(10) 0.0145(9) 0.0089(7) 0.0056(8)
N6 0.0463(9) 0.0616(11) 0.0441(9) 0.0130(8) 0.0090(7) 0.0147(8)
N7 0.0455(9) 0.0514(9) 0.0404(9) 0.0082(7) 0.0020(7) 0.0050(7)
N8 0.0383(8) 0.0437(9) 0.0567(10) 0.0045(8) 0.0120(7) 0.0030(7)
C1 0.0619(14) 0.0887(18) 0.0590(15) 0.0080(13) 0.0230(12) 0.0068(13)
C2 0.069(2) 0.113(3) 0.298(7) 0.018(4) 0.048(3) 0.023(2)
C3 0.136(3) 0.154(4) 0.064(2) 0.023(2) 0.019(2) -0.034(3)
C4 0.0610(15) 0.0918(19) 0.0560(15) -0.0017(14) 0.0091(12) 0.0110(13)
C5 0.0463(11) 0.0623(13) 0.0484(12) 0.0052(10) 0.0015(9) 0.0037(10)
C6 0.0389(11) 0.0666(14) 0.0513(13) 0.0109(10) 0.0024(9) 0.0035(9)
C7 0.0421(12) 0.0956(19) 0.0849(19) 0.0238(15) 0.0139(12) 0.0041(12)
C8 0.0366(13) 0.104(2) 0.115(3) 0.0171(19) -0.0024(14) -0.0019(13)
C9 0.0548(16) 0.098(2) 0.082(2) -0.0042(17) -0.0193(14) 0.0080(14)
C10 0.0594(15) 0.0917(19) 0.0539(14) 0.0047(13) -0.0076(11) 0.0127(13)
C11 0.0413(11) 0.0680(14) 0.0512(13) -0.0016(11) 0.0057(9) -0.0008(10)
C12 0.0484(13) 0.0911(19) 0.0740(17) 0.0007(14) 0.0056(12) -0.0139(12)
C13 0.0645(15) 0.0915(19) 0.0629(16) -0.0180(14) 0.0115(12) 0.0019(13)
C14 0.0383(10) 0.0520(12) 0.0546(12) 0.0070(10) 0.0105(9) -0.0017(9)
C15 0.0502(12) 0.0694(14) 0.0437(12) 0.0167(10) 0.0117(9) 0.0141(10)
C16 0.0681(16) 0.101(2) 0.0777(18) 0.0427(16) 0.0133(13) -0.0042(15)
C17 0.0773(17) 0.111(2) 0.0523(14) 0.0153(14) 0.0235(13) 0.0397(16)
C18 0.0539(12) 0.0500(11) 0.0424(11) 0.0085(9) 0.0100(9) 0.0131(9)
C19 0.0464(11) 0.0359(10) 0.0512(12) 0.0060(9) 0.0012(9) 0.0069(8)
C20 0.0456(11) 0.0364(10) 0.0533(12) 0.0084(9) 0.0013(9) 0.0034(8)
C21 0.0477(12) 0.0444(11) 0.0758(16) 0.0128(11) 0.0062(11) 0.0003(9)
C22 0.0504(13) 0.0454(12) 0.0861(19) 0.0073(12) -0.0064(13) -0.0037(10)
C23 0.0633(15) 0.0456(12) 0.0670(16) -0.0025(11) -0.0118(12) 0.0049(10)
C24 0.0619(14) 0.0481(12) 0.0533(13) -0.0007(10) -0.0009(10) 0.0076(10)
C25 0.0497(12) 0.0488(11) 0.0658(14) 0.0029(10) 0.0170(10) 0.0103(9)
C26 0.0702(16) 0.0436(12) 0.115(2) 0.0076(14) 0.0081(15) 0.0046(11)
C27 0.0830(19) 0.099(2) 0.0756(18) -0.0125(16) 0.0301(15) 0.0256(16)
C28 0.0481(12) 0.0505(12) 0.0725(16) 0.0159(11) 0.0154(11) 0.0114(9)
C29 0.0842(18) 0.0683(16) 0.0707(17) 0.0159(13) 0.0009(14) -0.0045(14)

loop_
_atom_type_symbol
_atom_type_description
_atom_type_scat_dispersion_real
_atom_type_scat_dispersion_imag
_atom_type_scat_source
C C 0.0033 0.0016 'International Tables Vol C Tables 4.2.6.8 and 6.1.1.4'
H H 0.0000 0.0000 'International Tables Vol C Tables 4.2.6.8 and 6.1.1.4'
N N 0.0061 0.0033 'International Tables Vol C Tables 4.2.6.8 and 6.1.1.4'
O O 0.0106 0.0060 'International Tables Vol C Tables 4.2.6.8 and 6.1.1.4'
S S 0.1246 0.1234 'International Tables Vol C Tables 4.2.6.8 and 6.1.1.4'

loop_
_geom_angle_atom_site_label_1
_geom_angle_atom_site_label_2
_geom_angle_atom_site_label_3
_geom_angle
O3 S1 O2 118.86(12)
O3 S1 N5 110.45(10)
O2 S1 N5 105.05(10)
O3 S1 C6 107.45(11)
O2 S1 C6 107.25(11)
N5 S1 C6 107.23(10)
O6 S2 O7 119.25(10)
O6 S2 N8 109.09(10)
O7 S2 N8 105.07(9)
O6 S2 C20 107.37(10)
O7 S2 C20 107.46(9)
N8 S2 C20 108.18(9)
C28 O9 C29 117.2(2)
N1 N2 N3 173.9(3)
N2 N3 C1 117.5(2)
C4 N4 C5 126.0(2)
C4 N4 H4 117.0
C5 N4 H4 117.0
C11 N5 S1 130.90(15)
C11 N5 H5 114.6
S1 N5 H5 114.6
C14 N6 C15 125.49(18)
C14 N6 H6 117.3
C15 N6 H6 117.3
C18 N7 C19 126.51(17)
C18 N7 H7 116.7
C19 N7 H7 116.7
C25 N8 S2 127.32(14)
C25 N8 H8 116.3
S2 N8 H8 116.3
N3 C1 C3 111.7(3)
N3 C1 C4 107.2(2)
C3 C1 C4 110.5(3)
N3 C1 C2 110.3(3)
C3 C1 C2 110.2(3)
C4 C1 C2 106.8(3)
C1 C2 H2A 109.5
C1 C2 H2B 109.5
H2A C2 H2B 109.5
C1 C2 H2C 109.5
H2A C2 H2C 109.5
H2B C2 H2C 109.5
C1 C3 H3A 109.5
C1 C3 H3B 109.5
H3A C3 H3B 109.5
C1 C3 H3C 109.5
H3A C3 H3C 109.5
H3B C3 H3C 109.5
O1 C4 N4 123.9(2)
O1 C4 C1 120.6(2)
N4 C4 C1 115.5(2)
C10 C5 C6 118.8(2)
C10 C5 N4 121.4(2)
C6 C5 N4 119.79(18)
C7 C6 C5 121.0(2)
C7 C6 S1 118.40(19)
C5 C6 S1 120.50(16)
C8 C7 C6 118.6(3)
C8 C7 H7A 120.7
C6 C7 H7A 120.7
C9 C8 C7 120.5(3)
C9 C8 H8A 119.7
C7 C8 H8A 119.7
C10 C9 C8 121.0(2)
C10 C9 H9 119.5
C8 C9 H9 119.5
C9 C10 C5 120.1(3)
C9 C10 H10 120.0
C5 C10 H10 120.0
N5 C11 C13 107.1(2)
N5 C11 C12 112.8(2)
C13 C11 C12 109.5(2)
N5 C11 C14 109.50(17)
C13 C11 C14 109.47(19)
C12 C11 C14 108.52(19)
C11 C12 H12A 109.5
C11 C12 H12B 109.5
H12A C12 H12B 109.5
C11 C12 H12C 109.5
H12A C12 H12C 109.5
H12B C12 H12C 109.5
C11 C13 H13A 109.5
C11 C13 H13B 109.5
H13A C13 H13B 109.5
C11 C13 H13C 109.5
H13A C13 H13C 109.5
H13B C13 H13C 109.5
O4 C14 N6 122.8(2)
O4 C14 C11 121.93(19)
N6 C14 C11 115.22(19)
N6 C15 C16 110.8(2)
N6 C15 C17 105.65(17)
C16 C15 C17 110.4(2)
N6 C15 C18 112.58(17)
C16 C15 C18 109.67(18)
C17 C15 C18 107.6(2)
C15 C16 H16A 109.5
C15 C16 H16B 109.5
H16A C16 H16B 109.5
C15 C16 H16C 109.5
H16A C16 H16C 109.5
H16B C16 H16C 109.5
C15 C17 H17A 109.5
C15 C17 H17B 109.5
H17A C17 H17B 109.5
C15 C17 H17C 109.5
H17A C17 H17C 109.5
H17B C17 H17C 109.5
O5 C18 N7 123.9(2)
O5 C18 C15 120.0(2)
N7 C18 C15 116.11(17)
C24 C19 C20 118.37(19)
C24 C19 N7 121.1(2)
C20 C19 N7 120.47(17)
C21 C20 C19 120.6(2)
C21 C20 S2 117.73(18)
C19 C20 S2 121.60(15)
C20 C21 C22 119.7(2)
C20 C21 H21 120.1
C22 C21 H21 120.1
C23 C22 C21 119.8(2)
C23 C22 H22 120.1
C21 C22 H22 120.1
C22 C23 C24 121.2(2)
C22 C23 H23 119.4
C24 C23 H23 119.4
C23 C24 C19 120.3(2)
C23 C24 H24 119.9
C19 C24 H24 119.9
N8 C25 C26 105.04(18)
N8 C25 C27 110.3(2)
C26 C25 C27 110.9(2)
N8 C25 C28 111.29(17)
C26 C25 C28 109.3(2)
C27 C25 C28 110.0(2)
C25 C26 H26A 109.5
C25 C26 H26B 109.5
H26A C26 H26B 109.5
C25 C26 H26C 109.5
H26A C26 H26C 109.5
H26B C26 H26C 109.5
C25 C27 H27A 109.5
C25 C27 H27B 109.5
H27A C27 H27B 109.5
C25 C27 H27C 109.5
H27A C27 H27C 109.5
H27B C27 H27C 109.5
O8 C28 O9 123.5(2)
O8 C28 C25 124.9(2)
O9 C28 C25 111.60(19)
O9 C29 H29A 109.5
O9 C29 H29B 109.5
H29A C29 H29B 109.5
O9 C29 H29C 109.5
H29A C29 H29C 109.5
H29B C29 H29C 109.5

loop_
_geom_bond_atom_site_label_1
_geom_bond_atom_site_label_2
_geom_bond_distance
S1 O3 1.4310(17)
S1 O2 1.4317(18)
S1 N5 1.611(2)
S1 C6 1.770(2)
S2 O6 1.4202(16)
S2 O7 1.4391(14)
S2 N8 1.6029(17)
S2 C20 1.776(2)
O1 C4 1.208(3)
O4 C14 1.225(2)
O5 C18 1.217(2)
O8 C28 1.190(3)
O9 C28 1.320(3)
O9 C29 1.459(3)
N1 N2 1.118(3)
N2 N3 1.221(3)
N3 C1 1.464(3)
N4 C4 1.347(3)
N4 C5 1.405(3)
N4 H4 0.8600
N5 C11 1.479(3)
N5 H5 0.8600
N6 C14 1.338(3)
N6 C15 1.473(3)
N6 H6 0.8600
N7 C18 1.359(3)
N7 C19 1.406(3)
N7 H7 0.8600
N8 C25 1.478(3)
N8 H8 0.8600
C1 C3 1.496(4)
C1 C4 1.516(4)
C1 C2 1.514(5)
C2 H2A 0.9600
C2 H2B 0.9600
C2 H2C 0.9600
C3 H3A 0.9600
C3 H3B 0.9600
C3 H3C 0.9600
C5 C10 1.388(3)
C5 C6 1.396(3)
C6 C7 1.384(3)
C7 C8 1.385(4)
C7 H7A 0.9300
C8 C9 1.371(5)
C8 H8A 0.9300
C9 C10 1.367(4)
C9 H9 0.9300
C10 H10 0.9300
C11 C13 1.523(3)
C11 C12 1.533(3)
C11 C14 1.552(3)
C12 H12A 0.9600
C12 H12B 0.9600
C12 H12C 0.9600
C13 H13A 0.9600
C13 H13B 0.9600
C13 H13C 0.9600
C15 C16 1.529(3)
C15 C17 1.532(3)
C15 C18 1.539(3)
C16 H16A 0.9600
C16 H16B 0.9600
C16 H16C 0.9600
C17 H17A 0.9600
C17 H17B 0.9600
C17 H17C 0.9600
C19 C24 1.396(3)
C19 C20 1.402(3)
C20 C21 1.386(3)
C21 C22 1.389(3)
C21 H21 0.9300
C22 C23 1.368(4)
C22 H22 0.9300
C23 C24 1.375(3)
C23 H23 0.9300
C24 H24 0.9300
C25 C26 1.526(3)
C25 C27 1.532(4)
C25 C28 1.529(3)
C26 H26A 0.9600
C26 H26B 0.9600
C26 H26C 0.9600
C27 H27A 0.9600
C27 H27B 0.9600
C27 H27C 0.9600
C29 H29A 0.9600
C29 H29B 0.9600
C29 H29C 0.9600

loop_
_geom_torsion_atom_site_label_1
_geom_torsion_atom_site_label_2
_geom_torsion_atom_site_label_3
_geom_torsion_atom_site_label_4
_geom_torsion
N1 N2 N3 C1 -169(3)
O3 S1 N5 C11 32.9(2)
O2 S1 N5 C11 162.26(18)
C6 S1 N5 C11 -83.9(2)
O6 S2 N8 C25 36.1(2)
O7 S2 N8 C25 165.06(17)
C20 S2 N8 C25 -80.39(19)
N2 N3 C1 C3 -39.1(4)
N2 N3 C1 C4 -160.3(3)
N2 N3 C1 C2 83.8(4)
C5 N4 C4 O1 10.8(5)
C5 N4 C4 C1 -169.6(2)
N3 C1 C4 O1 -161.7(3)
C3 C1 C4 O1 76.4(4)
C2 C1 C4 O1 -43.5(5)
N3 C1 C4 N4 18.7(4)
C3 C1 C4 N4 -103.3(3)
C2 C1 C4 N4 136.9(3)
C4 N4 C5 C10 -43.3(4)
C4 N4 C5 C6 137.2(3)
C10 C5 C6 C7 0.0(4)
N4 C5 C6 C7 179.6(2)
C10 C5 C6 S1 -177.29(19)
N4 C5 C6 S1 2.3(3)
O3 S1 C6 C7 -0.5(2)
O2 S1 C6 C7 -129.4(2)
N5 S1 C6 C7 118.2(2)
O3 S1 C6 C5 176.88(19)
O2 S1 C6 C5 48.0(2)
N5 S1 C6 C5 -64.4(2)
C5 C6 C7 C8 1.1(4)
S1 C6 C7 C8 178.5(2)
C6 C7 C8 C9 -1.5(5)
C7 C8 C9 C10 0.7(5)
C8 C9 C10 C5 0.5(5)
C6 C5 C10 C9 -0.8(4)
N4 C5 C10 C9 179.6(3)
S1 N5 C11 C13 149.31(17)
S1 N5 C11 C12 28.8(3)
S1 N5 C11 C14 -92.1(2)
C15 N6 C14 O4 -9.4(3)
C15 N6 C14 C11 170.76(19)
N5 C11 C14 O4 -130.4(2)
C13 C11 C14 O4 -13.3(3)
C12 C11 C14 O4 106.1(2)
N5 C11 C14 N6 49.5(2)
C13 C11 C14 N6 166.6(2)
C12 C11 C14 N6 -74.0(2)
C14 N6 C15 C16 -57.2(3)
C14 N6 C15 C17 -176.8(2)
C14 N6 C15 C18 66.0(3)
C19 N7 C18 O5 -0.8(3)
C19 N7 C18 C15 176.01(18)
N6 C15 C18 O5 -163.6(2)
C16 C15 C18 O5 -39.7(3)
C17 C15 C18 O5 80.4(3)
N6 C15 C18 N7 19.4(3)
C16 C15 C18 N7 143.3(2)
C17 C15 C18 N7 -96.6(2)
C18 N7 C19 C24 -34.2(3)
C18 N7 C19 C20 148.1(2)
C24 C19 C20 C21 -0.4(3)
N7 C19 C20 C21 177.37(18)
C24 C19 C20 S2 176.58(15)
N7 C19 C20 S2 -5.6(3)
O6 S2 C20 C21 -10.48(19)
O7 S2 C20 C21 -139.90(16)
N8 S2 C20 C21 107.13(17)
O6 S2 C20 C19 172.45(16)
O7 S2 C20 C19 43.02(18)
N8 S2 C20 C19 -69.94(18)
C19 C20 C21 C22 0.8(3)
S2 C20 C21 C22 -176.31(16)
C20 C21 C22 C23 -0.1(3)
C21 C22 C23 C24 -1.1(4)
C22 C23 C24 C19 1.5(3)
C20 C19 C24 C23 -0.7(3)
N7 C19 C24 C23 -178.47(19)
S2 N8 C25 C26 172.37(18)
S2 N8 C25 C27 -68.1(2)
S2 N8 C25 C28 54.2(3)
C29 O9 C28 O8 -1.3(3)
C29 O9 C28 C25 178.02(19)
N8 C25 C28 O8 -119.6(3)
C26 C25 C28 O8 124.9(3)
C27 C25 C28 O8 3.0(3)
N8 C25 C28 O9 61.1(2)
C26 C25 C28 O9 -54.4(2)
C27 C25 C28 O9 -176.3(2)
